data_2000327
loop_
_publ_author_name
'Zukerman-Schpector, J.'
'De Simone, C. A.'
'Castellano, E. E.'
'Oliva, G.'
'Tercio, J.'
'Ferreira, B.'
'Catani, V.'

_publ_section_title
;
 Structure of 6,7-dimethoxy-2,2-dimethyl-2<i>H</i>-chromene, a natural
 precocene
;
_journal_issue 5
_journal_name_full 'Acta Crystallographica Section C'
_journal_page_first 1111
_journal_page_last 1113
_journal_paper_doi 10.1107/S0108270190011854
_journal_volume 47
_journal_year 1991
_chemical_formula_sum 'C13 H16 O3'
_symmetry_cell_setting orthorhombic
_symmetry_space_group_name_H-M 'P c a 21'
_cell_angle_alpha 90
_cell_angle_beta 90
_cell_angle_gamma 90
_cell_formula_units_Z 4
_cell_length_a 14.358(2)
_cell_length_b 9.2970(10)
_cell_length_c 9.0110(10)
_cell_volume 1202.8(3)
_diffrn_radiation_type mo
_diffrn_radiation_wavelength 0.71073
_exptl_absorpt_coefficient_mu .8
_exptl_crystal_density_diffrn 1.216
_exptl_crystal_F_000 472
_cod_data_source_file li0057.cif
_cod_data_source_block li0057a
_cod_original_cell_volume 1202.9(4)
_cod_original_sg_symbol_H-M Pca21
_cod_original_formula_sum C13H16O3
_cod_database_code 2000327

loop_
_atom_site_label
_atom_site_fract_x
_atom_site_fract_y
_atom_site_fract_z
_atom_site_U_iso_or_equiv
O(1) -.12920(10) .8597(2) 0.5 4.60(8)
O(2) .20360(10) .6349(2) .6991(3) 4.94(8)
O(3) .05810(10) .6278(2) .8675(3) 4.93(8)
C(2) -.1505(2) .8673(3) .3414(4) 4.20(10)
C(3) -.0647(3) .9096(3) .2562(4) 4.40(10)
C(4) .0199(2) .8783(3) .3042(4) 4.20(10)
C(5) .1163(2) .7491(3) .4987(3) 3.64(9)
C(6) .1236(2) .6920(3) .6382(4) 3.60(10)
C(7) .0450(2) .6882(3) .7310(4) 3.80(10)
C(8) -.0391(2) .7410(3) .6807(4) 3.70(10)
C(9) -.0450(2) .7993(3) .5391(4) 3.70(10)
C(10) .0312(2) .8041(3) .4470(3) 3.50(10)
C(11) -.1843(2) .7214(3) .2940(4) 5.20(10)
C(12) -.2267(3) .9759(3) .3289(5) 6.10(10)
C(13) .2826(2) .6248(4) .6048(5) 5.80(10)
C(14) -.0190(3) .6192(4) .9635(4) 5.80(10)
H(C3) -.0770 .9558 .1729 ?
H(C4) .0777 .9014 .2461 ?
H(C5) .1796 .7505 .4297 ?
H(C8) -.0988 .7224 .7468 ?
H(C11) -.2371 .6935 .3482 ?
H'(C11) -.1969 .7191 .1906 ?
H"(C11) -.1350 .6520 .3129 ?
H(C12) -.2801 .9429 .3823 ?
H'(C12) -.2075 1.0652 .3655 ?
H"(C12) -.2451 .9857 .2265 ?
H(C13) .3330 .5849 .6569 ?
H'(C13) .2677 .5660 .5212 ?
H"(C13) .2989 .7188 .5696 ?
H(C14) -.0028 .5745 1.0540 ?
H'(C14) -.0441 .7119 .9819 ?
H"(C14) -0.0678 .5617 .9170 ?
